data_4509589
loop_
_publ_author_name
'Allen, Corinne A.'
'Cangelosi, Virginia M.'
'Zakharov, Lev N.'
'Johnson, Darren W.'

_publ_section_title
;
 Supramolecular Organization Using Multiple Secondary Bonding Interactions
;
_journal_issue 7
_journal_name_full 'Crystal Growth &amp; Design'
_journal_page_first 3011
_journal_paper_doi 10.1021/cg900395w
_journal_volume 9
_journal_year 2009
_chemical_formula_sum 'C10 H14 Cl6 S2 Sb2'
_chemical_formula_weight 654.53
_chemical_name_systematic
;
 ?
;
_space_group_IT_number 14
_symmetry_cell_setting monoclinic
_symmetry_space_group_name_Hall '-P 2ybc'
_symmetry_space_group_name_H-M 'P 1 21/c 1'
_atom_sites_solution_hydrogens geom
_atom_sites_solution_primary direct
_atom_sites_solution_secondary difmap
_audit_creation_method SHELXLTL
_cell_angle_alpha 90.00
_cell_angle_beta 101.9550(10)
_cell_angle_gamma 90.00
_cell_formula_units_Z 2
_cell_length_a 7.5028(5)
_cell_length_b 9.2150(6)
_cell_length_c 14.6331(10)
_cell_measurement_reflns_used 7416
_cell_measurement_temperature 173(2)
_cell_measurement_theta_max 28.25
_cell_measurement_theta_min 2.63
_cell_volume 989.76(11)
_computing_cell_refinement 'Bruker SMART'
_computing_data_collection 'Bruker SMART'
_computing_data_reduction 'Bruker SAINT'
_computing_molecular_graphics 'Bruker SHELXTL'
_computing_publication_material 'Bruker SHELXTL'
_computing_structure_refinement 'Bruker SHELXTL'
_computing_structure_solution 'Bruker SHELXTL'
_diffrn_ambient_temperature 173(2)
_diffrn_measured_fraction_theta_full 1.000
_diffrn_measured_fraction_theta_max 1.000
_diffrn_measurement_device_type 'CCD area detector Bruker Apex'
_diffrn_measurement_method 'phi and omega scans'
_diffrn_radiation_monochromator graphite
_diffrn_radiation_source 'fine-focus sealed tube'
_diffrn_radiation_type MoK\a
_diffrn_radiation_wavelength 0.71073
_diffrn_reflns_av_R_equivalents 0.0220
_diffrn_reflns_av_sigmaI/netI 0.0161
_diffrn_reflns_limit_h_max 9
_diffrn_reflns_limit_h_min -9
_diffrn_reflns_limit_k_max 11
_diffrn_reflns_limit_k_min -11
_diffrn_reflns_limit_l_max 18
_diffrn_reflns_limit_l_min -18
_diffrn_reflns_number 10898
_diffrn_reflns_theta_full 26.99
_diffrn_reflns_theta_max 26.99
_diffrn_reflns_theta_min 2.63
_exptl_absorpt_coefficient_mu 3.737
_exptl_absorpt_correction_T_max 0.4936
_exptl_absorpt_correction_T_min 0.3809
_exptl_absorpt_correction_type multi-scan
_exptl_absorpt_process_details SADABS
_exptl_crystal_colour colorless
_exptl_crystal_density_diffrn 2.196
_exptl_crystal_density_meas 0
_exptl_crystal_density_method 'not measured'
_exptl_crystal_description block
_exptl_crystal_F_000 620
_exptl_crystal_size_max 0.32
_exptl_crystal_size_mid 0.28
_exptl_crystal_size_min 0.22
_refine_diff_density_max 1.217
_refine_diff_density_min -0.535
_refine_diff_density_rms 0.098
_refine_ls_extinction_method none
_refine_ls_goodness_of_fit_ref 1.059
_refine_ls_hydrogen_treatment mixed
_refine_ls_matrix_type full
_refine_ls_number_parameters 95
_refine_ls_number_reflns 2165
_refine_ls_number_restraints 0
_refine_ls_restrained_S_all 1.059
_refine_ls_R_factor_all 0.0217
_refine_ls_R_factor_gt 0.0207
_refine_ls_shift/su_max 0.000
_refine_ls_shift/su_mean 0.000
_refine_ls_structure_factor_coef Fsqd
_refine_ls_weighting_details 'calc w=1/[\s^2^(Fo^2^)+(0.0254P)^2^+1.1570P] where P=(Fo^2^+2Fc^2^)/3'
_refine_ls_weighting_scheme calc
_refine_ls_wR_factor_gt 0.0505
_refine_ls_wR_factor_ref 0.0512
_reflns_number_gt 2085
_reflns_number_total 2165
_reflns_threshold_expression >2sigma(I)
_cod_data_source_file cg900395wsup1.cif
_cod_data_source_block corin4
_cod_depositor_comments
;
The following automatic conversions were performed:

'_symmetry_cell_setting' value 'Monoclinic' changed to 'monoclinic'
according to /home/saulius/struct/CIF-dictionaries/cif_core.dic
dictionary named 'cif_core.dic' version 2.4.2 from 2011-04-26.

Automatic conversion script
Id: cif_fix_values 1891 2012-01-12 08:04:46Z andrius 
;
_cod_original_sg_symbol_H-M P2(1)/c
_cod_database_code 4509589

loop_
_symmetry_equiv_pos_as_xyz
'x, y, z'
'-x, y+1/2, -z+1/2'
'-x, -y, -z'
'x, -y-1/2, z-1/2'

loop_
_atom_site_label
_atom_site_type_symbol
_atom_site_fract_x
_atom_site_fract_y
_atom_site_fract_z
_atom_site_U_iso_or_equiv
_atom_site_adp_type
_atom_site_occupancy
_atom_site_symmetry_multiplicity
_atom_site_calc_flag
_atom_site_refinement_flags
Sb1 Sb 0.38758(2) 0.195114(17) 0.059212(11) 0.02481(7) Uani 1 1 d .
Cl1 Cl 0.28945(10) 0.25607(8) 0.19815(5) 0.03670(16) Uani 1 1 d .
Cl2 Cl 0.40924(10) -0.05750(7) 0.09745(5) 0.03752(16) Uani 1 1 d .
Cl3 Cl 0.08213(11) 0.17377(9) -0.03044(6) 0.04543(19) Uani 1 1 d .
S1 S 0.22989(11) 0.81245(9) 0.80747(7) 0.0484(2) Uani 1 1 d .
C1 C 0.1531(4) 0.6256(3) 0.78509(19) 0.0347(6) Uani 1 1 d .
H1A H 0.0293 0.6271 0.7451 0.042 Uiso 1 1 calc R
H1B H 0.2346 0.5769 0.7494 0.042 Uiso 1 1 calc R
C2 C 0.1478(3) 0.5357(3) 0.87137(18) 0.0308(5) Uani 1 1 d .
H2A H 0.0620 0.5819 0.9056 0.037 Uiso 1 1 calc R
H2B H 0.0989 0.4384 0.8512 0.037 Uiso 1 1 calc R
C3 C 0.3296(3) 0.5172(3) 0.93764(17) 0.0242(5) Uani 1 1 d .
C4 C 0.3517(3) 0.5531(3) 1.03190(18) 0.0247(5) Uani 1 1 d .
H4A H 0.2507 0.5898 1.0546 0.030 Uiso 1 1 calc R
C5 C 0.5188(3) 0.5363(3) 1.09328(17) 0.0250(5) Uani 1 1 d .
H5A H 0.5300 0.5615 1.1572 0.030 Uiso 1 1 calc R
H1S H 0.131(5) 0.840(4) 0.865(3) 0.058(11) Uiso 1 1 d .

loop_
_atom_site_aniso_label
_atom_site_aniso_U_11
_atom_site_aniso_U_22
_atom_site_aniso_U_33
_atom_site_aniso_U_23
_atom_site_aniso_U_13
_atom_site_aniso_U_12
Sb1 0.02759(10) 0.02111(10) 0.02598(10) 0.00240(6) 0.00609(7) -0.00118(6)
Cl1 0.0432(4) 0.0393(4) 0.0294(3) 0.0024(3) 0.0118(3) 0.0085(3)
Cl2 0.0537(4) 0.0227(3) 0.0421(4) 0.0067(3) 0.0236(3) 0.0022(3)
Cl3 0.0382(4) 0.0450(4) 0.0457(4) 0.0069(3) -0.0084(3) -0.0135(3)
S1 0.0350(4) 0.0423(4) 0.0623(5) 0.0228(4) -0.0028(4) 0.0015(3)
C1 0.0316(14) 0.0409(16) 0.0294(13) 0.0002(12) 0.0013(11) 0.0062(12)
C2 0.0260(12) 0.0318(13) 0.0312(13) 0.0027(11) -0.0018(10) -0.0024(10)
C3 0.0255(12) 0.0192(11) 0.0260(11) 0.0025(9) 0.0008(9) -0.0021(9)
C4 0.0259(11) 0.0199(11) 0.0293(12) 0.0004(9) 0.0077(9) 0.0004(9)
C5 0.0307(12) 0.0209(11) 0.0229(11) -0.0022(9) 0.0042(9) -0.0020(9)

loop_
_atom_type_symbol
_atom_type_description
_atom_type_scat_dispersion_real
_atom_type_scat_dispersion_imag
_atom_type_scat_source
C C 0.0033 0.0016 'International Tables Vol C Tables 4.2.6.8 and 6.1.1.4'
H H 0.0000 0.0000 'International Tables Vol C Tables 4.2.6.8 and 6.1.1.4'
S S 0.1246 0.1234 'International Tables Vol C Tables 4.2.6.8 and 6.1.1.4'
Sb Sb -0.5866 1.5461 'International Tables Vol C Tables 4.2.6.8 and 6.1.1.4'
Cl Cl 0.1484 0.1585 'International Tables Vol C Tables 4.2.6.8 and 6.1.1.4'

loop_
_geom_angle_atom_site_label_1
_geom_angle_atom_site_label_2
_geom_angle_atom_site_label_3
_geom_angle
_geom_angle_site_symmetry_1
_geom_angle_site_symmetry_3
Cl1 Sb1 Cl2 92.76(2) . .
Cl1 Sb1 Cl3 93.28(3) . .
Cl2 Sb1 Cl3 93.38(3) . .
C1 S1 H1S 95.9(19) . .
C2 C1 S1 115.3(2) . .
C2 C1 H1A 108.4 . .
S1 C1 H1A 108.4 . .
C2 C1 H1B 108.4 . .
S1 C1 H1B 108.4 . .
H1A C1 H1B 107.5 . .
C3 C2 C1 114.8(2) . .
C3 C2 H2A 108.6 . .
C1 C2 H2A 108.6 . .
C3 C2 H2B 108.6 . .
C1 C2 H2B 108.6 . .
H2A C2 H2B 107.5 . .
C4 C3 C5 117.8(2) . 3_667
C4 C3 C2 121.0(2) . .
C5 C3 C2 121.3(2) 3_667 .
C5 C4 C3 121.2(2) . .
C5 C4 H4A 119.4 . .
C3 C4 H4A 119.4 . .
C4 C5 C3 121.0(2) . 3_667
C4 C5 H5A 119.5 . .
C3 C5 H5A 119.5 3_667 .

loop_
_geom_bond_atom_site_label_1
_geom_bond_atom_site_label_2
_geom_bond_distance
_geom_bond_site_symmetry_2
Sb1 Cl1 2.3688(7) .
Sb1 Cl2 2.3918(7) .
Sb1 Cl3 2.4013(7) .
S1 C1 1.823(3) .
S1 H1S 1.26(4) .
C1 C2 1.518(4) .
C1 H1A 0.9900 .
C1 H1B 0.9900 .
C2 C3 1.511(3) .
C2 H2A 0.9900 .
C2 H2B 0.9900 .
C3 C4 1.395(3) .
C3 C5 1.398(3) 3_667
C4 C5 1.392(4) .
C4 H4A 0.9500 .
C5 C3 1.398(3) 3_667
C5 H5A 0.9500 .

loop_
_geom_torsion_atom_site_label_1
_geom_torsion_atom_site_label_2
_geom_torsion_atom_site_label_3
_geom_torsion_atom_site_label_4
_geom_torsion
_geom_torsion_site_symmetry_1
_geom_torsion_site_symmetry_4
S1 C1 C2 C3 -61.0(3) . .
C1 C2 C3 C4 126.1(3) . .
C1 C2 C3 C5 -53.8(3) . 3_667
C5 C3 C4 C5 -0.1(4) 3_667 .
C2 C3 C4 C5 180.0(2) . .
C3 C4 C5 C3 0.1(4) . 3_667
